data_7234374
loop_
_publ_author_name
'Wei-Hua Ning'
'Lu Zhai'
'Jian-Lan Liu'
'Xiao-Ming Ren'
'Katsuya Ichihashi'
'Sadafumi Nishihara'
'Katsuya Inoue'

_publ_section_title
;
 Multiple structural transformations coupled with switchable magnetic and
 dielectric responses in an amphidynamic crystal of
 4'-tert-butylbenzylpyridinium bis(maleonitriledithiolate)nickelate
;
_journal_name_full 'Journal of Materials Chemistry C'
_journal_page_first 7906
_journal_page_last 7915
_journal_paper_doi 10.1039/C5TC00676G
_journal_volume 3
_journal_year 2015
_chemical_formula_sum 'C24 H20 N5 Ni S4'
_chemical_formula_weight 565.38
_space_group_IT_number 2
_space_group_name_Hall '-P 1'
_space_group_name_H-M_alt 'P -1'
_symmetry_cell_setting triclinic
_symmetry_space_group_name_H-M 'P -1'
_atom_sites_solution_hydrogens geom
_atom_sites_solution_primary direct
_atom_sites_solution_secondary difmap
_cell_angle_alpha 73.081(8)
_cell_angle_beta 81.247(8)
_cell_angle_gamma 71.461(8)
_cell_formula_units_Z 2
_cell_length_a 9.3162(9)
_cell_length_b 12.0910(11)
_cell_length_c 13.0809(13)
_cell_measurement_temperature 350(2)
_cell_volume 1333.6(2)
_computing_structure_refinement 'SHELXL-97 (Sheldrick, 1997)'
_computing_structure_solution 'SHELXS-97 (Sheldrick, 1990)'
_diffrn_ambient_temperature 350(2)
_diffrn_measured_fraction_theta_full 0.979
_diffrn_measured_fraction_theta_max 0.979
_diffrn_radiation_monochromator graphite
_diffrn_radiation_source 'fine-focus sealed tube'
_diffrn_radiation_type CuK\a
_diffrn_radiation_wavelength 1.54178
_diffrn_reflns_av_R_equivalents 0.0277
_diffrn_reflns_av_sigmaI/netI 0.0392
_diffrn_reflns_limit_h_max 11
_diffrn_reflns_limit_h_min -11
_diffrn_reflns_limit_k_max 14
_diffrn_reflns_limit_k_min -14
_diffrn_reflns_limit_l_max 15
_diffrn_reflns_limit_l_min -15
_diffrn_reflns_number 8783
_diffrn_reflns_theta_full 70.71
_diffrn_reflns_theta_max 70.71
_diffrn_reflns_theta_min 3.54
_exptl_absorpt_coefficient_mu 4.151
_exptl_absorpt_correction_T_max 0.537
_exptl_absorpt_correction_T_min 0.425
_exptl_absorpt_correction_type multi-scan
_exptl_absorpt_process_details 'SADABS; Bruker, 2000'
_exptl_crystal_colour black
_exptl_crystal_density_diffrn 1.408
_exptl_crystal_density_method 'not measured'
_exptl_crystal_description block
_exptl_crystal_F_000 582.0
_exptl_crystal_preparation 'Magnetic properties'
_exptl_crystal_recrystallization_method 'Re-crystallisation from solvent: '
_exptl_crystal_size_max 0.25
_exptl_crystal_size_mid 0.20
_exptl_crystal_size_min 0.15
_refine_diff_density_max 0.376
_refine_diff_density_min -0.685
_refine_diff_density_rms 0.128
_refine_ls_extinction_method none
_refine_ls_goodness_of_fit_ref 1.022
_refine_ls_hydrogen_treatment mixed
_refine_ls_matrix_type full
_refine_ls_number_parameters 341
_refine_ls_number_reflns 5013
_refine_ls_number_restraints 0
_refine_ls_restrained_S_all 1.022
_refine_ls_R_factor_all 0.0881
_refine_ls_R_factor_gt 0.0669
_refine_ls_shift/su_max 0.001
_refine_ls_shift/su_mean 0.000
_refine_ls_structure_factor_coef Fsqd
_refine_ls_weighting_details 'calc w=1/[\s^2^(Fo^2^)+(0.1167P)^2^+0.0770P] where P=(Fo^2^+2Fc^2^)/3'
_refine_ls_weighting_scheme calc
_refine_ls_wR_factor_gt 0.1753
_refine_ls_wR_factor_ref 0.2009
_reflns_number_gt 3446
_reflns_number_total 5013
_reflns_threshold_expression >2sigma(I)
_cod_data_source_file J-Mater-Chem-C-2015-3-7906.cif
_cod_data_source_block 7
_cod_database_code 7234374

loop_
_symmetry_equiv_pos_as_xyz
'x, y, z'
'-x, -y, -z'

loop_
_atom_site_label
_atom_site_type_symbol
_atom_site_fract_x
_atom_site_fract_y
_atom_site_fract_z
_atom_site_U_iso_or_equiv
_atom_site_adp_type
_atom_site_occupancy
_atom_site_symmetry_multiplicity
_atom_site_calc_flag
_atom_site_refinement_flags
_atom_site_disorder_assembly
_atom_site_disorder_group
Ni1 Ni 0.59818(7) 0.04706(5) 0.60560(5) 0.0669(2) Uani 1 1 d . . .
S1 S 0.41537(12) 0.09005(9) 0.72180(8) 0.0762(3) Uani 1 1 d . . .
S2 S 0.71813(14) -0.11126(10) 0.71779(10) 0.0899(4) Uani 1 1 d . . .
S3 S 0.47944(13) 0.20310(9) 0.48971(9) 0.0780(3) Uani 1 1 d . . .
S4 S 0.78059(13) -0.00009(10) 0.49125(9) 0.0843(3) Uani 1 1 d . . .
N1 N 0.2903(7) -0.0206(5) 1.0038(4) 0.1183(16) Uani 1 1 d . . .
N2 N 0.6818(9) -0.2941(5) 0.9948(4) 0.161(3) Uani 1 1 d . . .
N3 N 0.5108(6) 0.3655(5) 0.2041(4) 0.1206(16) Uani 1 1 d . . .
N4 N 0.9052(6) 0.0822(5) 0.2090(4) 0.1224(16) Uani 1 1 d . . .
N5 N 0.2222(5) 0.7441(3) 0.1524(3) 0.0813(10) Uani 1 1 d . . .
C1 C 0.3679(6) -0.0239(4) 0.9283(4) 0.0879(12) Uani 1 1 d . . .
C2 C 0.4678(6) -0.0261(4) 0.8344(3) 0.0778(11) Uani 1 1 d . . .
C3 C 0.6002(6) -0.1157(4) 0.8317(3) 0.0808(11) Uani 1 1 d . . .
C4 C 0.6449(7) -0.2158(5) 0.9240(4) 0.1077(17) Uani 1 1 d . . .
C5 C 0.5472(6) 0.2911(4) 0.2798(4) 0.0879(12) Uani 1 1 d . . .
C6 C 0.5947(5) 0.1988(4) 0.3750(3) 0.0737(10) Uani 1 1 d . . .
C7 C 0.7267(5) 0.1091(4) 0.3750(3) 0.0763(10) Uani 1 1 d . . .
C8 C 0.8252(6) 0.0962(5) 0.2819(4) 0.0914(13) Uani 1 1 d . . .
C9 C 0.3024(7) 0.6494(5) 0.1163(4) 0.1055(16) Uani 1 1 d . . .
H9 H 0.3981 0.6061 0.1410 0.127 Uiso 1 1 calc R . .
C10 C 0.2489(10) 0.6142(6) 0.0450(5) 0.130(2) Uani 1 1 d . . .
H10 H 0.3065 0.5475 0.0204 0.155 Uiso 1 1 calc R . .
C11 C 0.1080(11) 0.6784(7) 0.0092(4) 0.129(2) Uani 1 1 d . . .
H11 H 0.0684 0.6552 -0.0397 0.155 Uiso 1 1 calc R . .
C12 C 0.0277(7) 0.7746(6) 0.0448(5) 0.1147(18) Uani 1 1 d . . .
H12 H -0.0676 0.8195 0.0202 0.138 Uiso 1 1 calc R . .
C13 C 0.0859(6) 0.8062(5) 0.1171(4) 0.0947(13) Uani 1 1 d . . .
H13 H 0.0294 0.8727 0.1424 0.114 Uiso 1 1 calc R . .
C14 C 0.2817(8) 0.7813(6) 0.2327(4) 0.120(2) Uani 1 1 d . . .
H14A H 0.2404 0.8678 0.2229 0.144 Uiso 1 1 calc R . .
H14B H 0.3913 0.7625 0.2217 0.144 Uiso 1 1 calc R . .
C15 C 0.2393(7) 0.7166(5) 0.3457(3) 0.0896(14) Uani 1 1 d . . .
C16 C 0.3256(6) 0.6012(6) 0.3931(4) 0.1089(18) Uani 1 1 d . . .
H16 H 0.4114 0.5634 0.3558 0.131 Uiso 1 1 calc R . .
C17 C 0.2849(6) 0.5412(5) 0.4962(4) 0.0947(14) Uani 1 1 d . . .
H17 H 0.3436 0.4634 0.5268 0.114 Uiso 1 1 calc R . .
C18 C 0.1582(5) 0.5956(3) 0.5538(3) 0.0707(10) Uani 1 1 d . A .
C19 C 0.0812(8) 0.7085(4) 0.5061(4) 0.116(2) Uani 1 1 d . . .
H19 H -0.0026 0.7488 0.5434 0.139 Uiso 1 1 calc R . .
C20 C 0.1214(9) 0.7679(5) 0.4030(4) 0.130(2) Uani 1 1 d . . .
H20 H 0.0633 0.8463 0.3734 0.156 Uiso 1 1 calc R . .
C21 C 0.1098(5) 0.5289(4) 0.6663(3) 0.0764(11) Uani 1 1 d . . .
C22 C -0.0652(12) 0.5439(12) 0.6682(8) 0.094(4) Uani 0.520(14) 1 d P A 1
H22A H -0.0826 0.5111 0.6143 0.141 Uiso 0.520(14) 1 calc PR A 1
H22B H -0.1207 0.6281 0.6543 0.141 Uiso 0.520(14) 1 calc PR A 1
H22C H -0.0988 0.5017 0.7373 0.141 Uiso 0.520(14) 1 calc PR A 1
C23 C 0.034(6) 0.600(3) 0.736(2) 0.42(4) Uani 0.520(14) 1 d P A 1
H23A H -0.0683 0.5943 0.7518 0.626 Uiso 0.520(14) 1 calc PR A 1
H23B H 0.0317 0.6821 0.7030 0.626 Uiso 0.520(14) 1 calc PR A 1
H23C H 0.0852 0.5712 0.8010 0.626 Uiso 0.520(14) 1 calc PR A 1
C24 C 0.1827(18) 0.3999(9) 0.6957(10) 0.113(5) Uani 0.520(14) 1 d P A 1
H24A H 0.2083 0.3708 0.6324 0.170 Uiso 0.520(14) 1 calc PR A 1
H24B H 0.1148 0.3600 0.7433 0.170 Uiso 0.520(14) 1 calc PR A 1
H24C H 0.2734 0.3835 0.7307 0.170 Uiso 0.520(14) 1 calc PR A 1
C22' C 0.262(2) 0.458(3) 0.7279(13) 0.188(11) Uani 0.480(14) 1 d P A 2
H22D H 0.3304 0.4057 0.6873 0.281 Uiso 0.480(14) 1 calc PR A 2
H22E H 0.2370 0.4097 0.7971 0.281 Uiso 0.480(14) 1 calc PR A 2
H22F H 0.3083 0.5143 0.7364 0.281 Uiso 0.480(14) 1 calc PR A 2
C23' C 0.067(4) 0.422(2) 0.6554(13) 0.212(16) Uani 0.480(14) 1 d P A 2
H23D H 0.1396 0.3837 0.6064 0.319 Uiso 0.480(14) 1 calc PR A 2
H23E H -0.0320 0.4492 0.6288 0.319 Uiso 0.480(14) 1 calc PR A 2
H23F H 0.0670 0.3650 0.7241 0.319 Uiso 0.480(14) 1 calc PR A 2
C24' C 0.122(2) 0.5920(15) 0.7468(10) 0.112(6) Uani 0.480(14) 1 d P A 2
H24D H 0.0769 0.5583 0.8149 0.168 Uiso 0.480(14) 1 calc PR A 2
H24E H 0.0705 0.6766 0.7232 0.168 Uiso 0.480(14) 1 calc PR A 2
H24F H 0.2273 0.5814 0.7537 0.168 Uiso 0.480(14) 1 calc PR A 2

loop_
_atom_site_aniso_label
_atom_site_aniso_U_11
_atom_site_aniso_U_22
_atom_site_aniso_U_33
_atom_site_aniso_U_23
_atom_site_aniso_U_13
_atom_site_aniso_U_12
Ni1 0.0716(4) 0.0541(4) 0.0734(4) -0.0177(3) -0.0117(3) -0.0119(3)
S1 0.0777(6) 0.0618(5) 0.0778(6) -0.0111(4) -0.0056(5) -0.0109(5)
S2 0.0901(8) 0.0704(6) 0.0911(7) -0.0166(5) -0.0207(6) 0.0045(5)
S3 0.0792(7) 0.0616(5) 0.0817(6) -0.0140(4) -0.0097(5) -0.0067(5)
S4 0.0801(7) 0.0688(6) 0.0886(7) -0.0190(5) -0.0045(5) -0.0024(5)
N1 0.144(4) 0.118(4) 0.094(3) -0.023(3) 0.017(3) -0.056(3)
N2 0.225(7) 0.103(4) 0.130(4) 0.030(3) -0.084(5) -0.034(4)
N3 0.138(4) 0.098(3) 0.107(3) 0.008(3) -0.020(3) -0.033(3)
N4 0.127(4) 0.121(4) 0.106(3) -0.028(3) 0.027(3) -0.035(3)
N5 0.101(3) 0.081(2) 0.0621(18) -0.0033(16) -0.0052(18) -0.040(2)
C1 0.104(3) 0.078(3) 0.081(3) -0.015(2) -0.007(3) -0.032(3)
C2 0.103(3) 0.066(2) 0.072(2) -0.0102(18) -0.015(2) -0.037(2)
C3 0.100(3) 0.068(2) 0.076(2) -0.0082(19) -0.030(2) -0.025(2)
C4 0.134(5) 0.078(3) 0.105(4) -0.005(3) -0.053(3) -0.020(3)
C5 0.094(3) 0.073(3) 0.092(3) -0.010(2) -0.012(3) -0.026(2)
C6 0.087(3) 0.061(2) 0.078(2) -0.0175(17) -0.010(2) -0.028(2)
C7 0.089(3) 0.067(2) 0.077(2) -0.0156(18) -0.007(2) -0.030(2)
C8 0.094(3) 0.080(3) 0.097(3) -0.021(2) 0.004(3) -0.027(2)
C9 0.104(4) 0.099(4) 0.091(3) -0.009(3) -0.009(3) -0.013(3)
C10 0.183(7) 0.102(4) 0.092(4) -0.038(3) 0.006(4) -0.020(4)
C11 0.205(8) 0.131(6) 0.073(3) -0.025(3) -0.019(4) -0.074(6)
C12 0.112(4) 0.131(5) 0.100(4) -0.018(3) -0.027(3) -0.035(4)
C13 0.104(4) 0.083(3) 0.093(3) -0.024(2) 0.010(3) -0.027(3)
C14 0.178(6) 0.133(5) 0.080(3) -0.006(3) -0.019(3) -0.103(5)
C15 0.128(4) 0.091(3) 0.068(2) -0.010(2) -0.017(3) -0.061(3)
C16 0.079(3) 0.158(6) 0.077(3) -0.015(3) -0.012(2) -0.028(3)
C17 0.084(3) 0.093(3) 0.085(3) -0.006(2) -0.020(2) -0.004(3)
C18 0.087(3) 0.061(2) 0.071(2) -0.0222(17) -0.0159(19) -0.0211(19)
C19 0.166(6) 0.064(3) 0.085(3) -0.020(2) 0.000(3) 0.006(3)
C20 0.207(7) 0.059(3) 0.093(3) -0.009(2) -0.012(4) -0.006(4)
C21 0.099(3) 0.070(2) 0.065(2) -0.0166(17) -0.012(2) -0.030(2)
C22 0.094(7) 0.108(8) 0.084(6) -0.010(5) -0.008(5) -0.046(6)
C23 0.60(6) 0.20(3) 0.115(16) 0.030(15) 0.12(3) 0.22(4)
C24 0.138(12) 0.062(5) 0.097(8) 0.008(5) 0.005(7) -0.002(6)
C22' 0.161(16) 0.26(3) 0.104(10) 0.046(14) -0.059(11) -0.070(18)
C23' 0.36(4) 0.23(3) 0.118(11) 0.047(14) -0.082(17) -0.24(3)
C24' 0.186(16) 0.129(12) 0.065(6) -0.025(6) -0.022(8) -0.099(13)

loop_
_atom_type_symbol
_atom_type_description
_atom_type_scat_dispersion_real
_atom_type_scat_dispersion_imag
_atom_type_scat_source
C C 0.0181 0.0091 'International Tables Vol C Tables 4.2.6.8 and 6.1.1.4'
H H 0.0000 0.0000 'International Tables Vol C Tables 4.2.6.8 and 6.1.1.4'
N N 0.0311 0.0180 'International Tables Vol C Tables 4.2.6.8 and 6.1.1.4'
S S 0.3331 0.5567 'International Tables Vol C Tables 4.2.6.8 and 6.1.1.4'
Ni Ni -3.0029 0.5091 'International Tables Vol C Tables 4.2.6.8 and 6.1.1.4'

loop_
_geom_angle_atom_site_label_1
_geom_angle_atom_site_label_2
_geom_angle_atom_site_label_3
_geom_angle
_geom_angle_site_symmetry_1
_geom_angle_site_symmetry_3
S4 Ni1 S2 86.57(5) . .
S4 Ni1 S1 178.67(5) . .
S2 Ni1 S1 92.41(5) . .
S4 Ni1 S3 92.23(5) . .
S2 Ni1 S3 178.39(5) . .
S1 Ni1 S3 88.78(5) . .
C2 S1 Ni1 103.35(18) . .
C3 S2 Ni1 103.72(16) . .
C6 S3 Ni1 103.48(15) . .
C7 S4 Ni1 103.76(17) . .
C9 N5 C13 119.3(4) . .
C9 N5 C14 121.2(5) . .
C13 N5 C14 119.5(5) . .
N1 C1 C2 178.3(5) . .
C3 C2 C1 122.4(4) . .
C3 C2 S1 120.1(4) . .
C1 C2 S1 117.4(4) . .
C2 C3 C4 121.3(5) . .
C2 C3 S2 120.3(3) . .
C4 C3 S2 118.4(4) . .
N2 C4 C3 178.9(9) . .
N3 C5 C6 178.9(6) . .
C7 C6 C5 121.3(4) . .
C7 C6 S3 120.5(3) . .
C5 C6 S3 118.2(4) . .
C6 C7 C8 123.8(4) . .
C6 C7 S4 120.0(3) . .
C8 C7 S4 116.2(4) . .
N4 C8 C7 177.9(6) . .
N5 C9 C10 121.6(6) . .
C9 C10 C11 118.8(6) . .
C12 C11 C10 119.6(6) . .
C11 C12 C13 119.5(6) . .
N5 C13 C12 121.2(5) . .
N5 C14 C15 110.8(4) . .
C20 C15 C16 117.5(5) . .
C20 C15 C14 121.9(6) . .
C16 C15 C14 120.6(6) . .
C15 C16 C17 120.5(5) . .
C18 C17 C16 121.0(5) . .
C19 C18 C17 116.4(4) . .
C19 C18 C21 122.2(4) . .
C17 C18 C21 121.4(4) . .
C18 C19 C20 122.5(5) . .
C15 C20 C19 122.1(5) . .
C24 C21 C23 126.3(11) . .
C24 C21 C24' 113.7(10) . .
C23 C21 C24' 33(3) . .
C24 C21 C23' 47.2(10) . .
C23 C21 C23' 124(3) . .
C24' C21 C23' 142.9(9) . .
C24 C21 C18 114.8(6) . .
C23 C21 C18 116.7(14) . .
C24' C21 C18 109.6(6) . .
C23' C21 C18 107.5(7) . .
C24 C21 C22 105.6(8) . .
C23 C21 C22 72(3) . .
C24' C21 C22 104.9(9) . .
C23' C21 C22 63.4(12) . .
C18 C21 C22 107.4(5) . .
C24 C21 C22' 51.8(10) . .
C23 C21 C22' 99(2) . .
C24' C21 C22' 70.1(13) . .
C23' C21 C22' 99.0(14) . .
C18 C21 C22' 106.8(7) . .
C22 C21 C22' 145.0(8) . .

loop_
_geom_bond_atom_site_label_1
_geom_bond_atom_site_label_2
_geom_bond_distance
_geom_bond_site_symmetry_2
Ni1 S4 2.1347(13) .
Ni1 S2 2.1379(12) .
Ni1 S1 2.1424(12) .
Ni1 S3 2.1447(12) .
S1 C2 1.720(4) .
S2 C3 1.709(5) .
S3 C6 1.711(4) .
S4 C7 1.717(4) .
N1 C1 1.134(7) .
N2 C4 1.119(6) .
N3 C5 1.137(6) .
N4 C8 1.136(6) .
N5 C9 1.326(7) .
N5 C13 1.326(6) .
N5 C14 1.491(6) .
C1 C2 1.425(7) .
C2 C3 1.363(7) .
C3 C4 1.441(6) .
C5 C6 1.427(6) .
C6 C7 1.357(6) .
C7 C8 1.425(7) .
C9 C10 1.345(8) .
C10 C11 1.368(10) .
C11 C12 1.337(9) .
C12 C13 1.353(7) .
C14 C15 1.516(6) .
C15 C20 1.318(8) .
C15 C16 1.384(8) .
C16 C17 1.392(7) .
C17 C18 1.385(7) .
C18 C19 1.336(6) .
C18 C21 1.535(6) .
C19 C20 1.389(8) .
C21 C24 1.449(10) .
C21 C23 1.39(2) .
C21 C24' 1.506(10) .
C21 C23' 1.518(17) .
C21 C22 1.580(11) .
C21 C22' 1.600(16) .
